data_4105625
loop_
_publ_author_name
'Katsuhiko Tomooka'
'Takayuki Ezawa'
'Hiroko Inoue'
'Kazuhiro Uehara'
'Kazunobu Igawa'

_publ_contact_author_address
;
   Institute for Materials Chemistry and Engineering,
   Kyushu University,
   Kasuga-koen 6-1, Kasuga, Fukuoka
   816-8580 (Japan)
;
_publ_contact_author_email ktomooka@cm.kyushu-u.ac.jp
_publ_contact_author_fax 81(92)5837810
_publ_contact_author_name 'Katsuhiko Tomooka'
_publ_contact_author_phone 81(92)5837806
_publ_section_title
;
 Dynamic Chirality of (E)-5-Cyclononen-1-one and its Enolate
;
_journal_name_full 'Journal of the American Chemical Society'
_journal_page_first 1754
_journal_page_last 1756
_journal_paper_doi 10.1021/ja1092375
_journal_volume 133
_journal_year 2011
_chemical_absolute_configuration 'CHOOSE rm ad rmad syn or unk'
_chemical_formula_moiety 'C17 H25 Cl2 N O Pt'
_chemical_formula_sum 'C17 H25 Cl2 N O Pt'
_chemical_formula_weight 525.39
_space_group_IT_number 19
_symmetry_cell_setting orthorhombic
_symmetry_Int_Tables_number 19
_symmetry_space_group_name_Hall 'P 2ac 2ab'
_symmetry_space_group_name_H-M 'P 21 21 21'
_atom_sites_solution_hydrogens geom
_atom_sites_solution_primary direct
_atom_sites_solution_secondary difmap
_audit_creation_date 2010-10-05
_audit_creation_method 'by CrystalStructure 4.0'
_cell_angle_alpha 90.0000
_cell_angle_beta 90.0000
_cell_angle_gamma 90.0000
_cell_formula_units_Z 4
_cell_length_a 6.7044(16)
_cell_length_b 10.749(3)
_cell_length_c 26.506(7)
_cell_measurement_reflns_used 6135
_cell_measurement_temperature 123
_cell_measurement_theta_max 27.48
_cell_measurement_theta_min 3.04
_cell_volume 1910.2(9)
_computing_cell_refinement CrystalClear
_computing_data_collection 'CrystalClear (Rigaku Corp., 2000)'
_computing_data_reduction CrystalClear
_computing_molecular_graphics 'CrystalStructure 4.0'
_computing_publication_material 'CrystalStructure 4.0 (Rigaku, 2010)'
_computing_structure_refinement 'CRYSTALS (Carruthers, et al., 1999)'
_computing_structure_solution 'SIR92 (Altomare, et al., 1994)'
_diffrn_ambient_temperature 123
_diffrn_detector_area_resol_mean 7.314
_diffrn_measured_fraction_theta_full 0.998
_diffrn_measured_fraction_theta_max 0.998
_diffrn_measurement_device_type 'Rigaku Saturn70'
_diffrn_measurement_method \w
_diffrn_radiation_type 'Mo K\a'
_diffrn_radiation_wavelength 0.71070
_diffrn_reflns_av_R_equivalents 0.0532
_diffrn_reflns_limit_h_max 7
_diffrn_reflns_limit_h_min -8
_diffrn_reflns_limit_k_max 13
_diffrn_reflns_limit_k_min -13
_diffrn_reflns_limit_l_max 34
_diffrn_reflns_limit_l_min -33
_diffrn_reflns_number 15686
_diffrn_reflns_theta_full 27.48
_diffrn_reflns_theta_max 27.48
_diffrn_standards_number 0
_exptl_absorpt_coefficient_mu 7.597
_exptl_absorpt_correction_T_max 0.927
_exptl_absorpt_correction_T_min 0.786
_exptl_absorpt_correction_type multi-scan
_exptl_absorpt_process_details 'REQAB (Rigaku, 1998)'
_exptl_crystal_colour yellow
_exptl_crystal_density_diffrn 1.827
_exptl_crystal_description block
_exptl_crystal_F_000 1016.00
_exptl_crystal_size_max 0.050
_exptl_crystal_size_mid 0.010
_exptl_crystal_size_min 0.010
_refine_diff_density_max 5.140
_refine_diff_density_min -3.630
_refine_ls_abs_structure_details 'Flack, H. D. (1983), Acta Cryst. A39, 876-881.  1852 Friedel Pairs'
_refine_ls_abs_structure_Flack 0.000(14)
_refine_ls_extinction_method none
_refine_ls_goodness_of_fit_ref 1.029
_refine_ls_hydrogen_treatment constr
_refine_ls_number_parameters 225
_refine_ls_number_reflns 4382
_refine_ls_R_factor_gt 0.0396
_refine_ls_shift/su_max 0.004
_refine_ls_structure_factor_coef Fsqd
_refine_ls_weighting_details 'w = 1/[0.0010Fo^2^ + 1.0000\s(Fo^2^)]/(4Fo^2^)'
_refine_ls_weighting_scheme calc
_refine_ls_wR_factor_ref 0.1053
_reflns_number_gt 4072
_reflns_number_total 4382
_reflns_threshold_expression F^2^>2.0\s(F^2^)
_cod_enantiomer_of 4105851
_cod_data_source_file ja1092375_si_002.cif
_cod_data_source_block (S)-6
_cod_original_cell_volume 1910.1(9)
_cod_database_code 4105625

loop_
_symmetry_equiv_pos_site_id
_symmetry_equiv_pos_as_xyz
1 +X,+Y,+Z
2 1/2+X,1/2-Y,-Z
3 -X,1/2+Y,1/2-Z
4 1/2-X,-Y,1/2+Z

loop_
_atom_site_label
_atom_site_type_symbol
_atom_site_fract_x
_atom_site_fract_y
_atom_site_fract_z
_atom_site_U_iso_or_equiv
_atom_site_adp_type
_atom_site_occupancy
_atom_site_symmetry_multiplicity
_atom_site_calc_flag
_atom_site_refinement_flags
Pt1 Pt 0.57590(4) 0.11641(3) 0.871870(10) 0.01484(8) Uani 1.0 4 d .
Cl1 Cl 0.4591(4) 0.31534(18) 0.88596(8) 0.0251(6) Uani 1.0 4 d .
Cl2 Cl 0.6685(3) -0.08826(17) 0.86196(7) 0.0200(5) Uani 1.0 4 d .
O1 O 1.0332(10) 0.0900(6) 0.7112(3) 0.0297(18) Uani 1.0 4 d .
N7 N 0.4706(11) 0.0635(7) 0.9430(3) 0.0184(18) Uani 1.0 4 d .
C1 C 0.9001(13) 0.1643(8) 0.7048(3) 0.019(2) Uani 1.0 4 d .
C2 C 0.9240(16) 0.2959(8) 0.7248(4) 0.027(3) Uani 1.0 4 d .
C3 C 1.0398(14) 0.2998(10) 0.7747(4) 0.026(3) Uani 1.0 4 d .
C4 C 0.9082(15) 0.2786(8) 0.8215(3) 0.024(3) Uani 1.0 4 d .
C5 C 0.7883(12) 0.1626(9) 0.8137(3) 0.021(2) Uani 1.0 4 d .
C6 C 0.5981(13) 0.1645(8) 0.7931(3) 0.019(2) Uani 1.0 4 d .
C7 C 0.5170(13) 0.0721(8) 0.7555(3) 0.017(2) Uani 1.0 4 d .
C8 C 0.5150(13) 0.1315(9) 0.7031(3) 0.023(3) Uani 1.0 4 d .
C9 C 0.7198(12) 0.1297(9) 0.6747(3) 0.025(3) Uani 1.0 4 d .
C10 C 0.5888(14) 0.0848(7) 0.9840(3) 0.0178(19) Uani 1.0 4 d .
C11 C 0.5267(15) 0.0354(9) 1.0305(3) 0.025(3) Uani 1.0 4 d .
C12 C 0.3574(15) -0.0317(10) 1.0354(4) 0.027(3) Uani 1.0 4 d .
C13 C 0.2376(16) -0.0494(9) 0.9924(4) 0.030(3) Uani 1.0 4 d .
C14 C 0.2989(14) -0.0021(8) 0.9462(4) 0.023(3) Uani 1.0 4 d .
C15 C 0.7704(13) 0.1620(9) 0.9782(3) 0.024(3) Uani 1.0 4 d .
C16 C 0.2915(17) -0.0883(10) 1.0851(4) 0.035(3) Uani 1.0 4 d .
C17 C 0.1739(14) -0.0165(10) 0.8997(4) 0.030(3) Uani 1.0 4 d .
H1 H 0.9911 0.3465 0.6997 0.0324 Uiso 1.0 4 calc R
H2 H 0.7918 0.3291 0.7310 0.0323 Uiso 1.0 4 calc R
H3 H 1.1401 0.2349 0.7731 0.0311 Uiso 1.0 4 calc R
H4 H 1.1045 0.3803 0.7772 0.0311 Uiso 1.0 4 calc R
H5 H 0.9899 0.2686 0.8515 0.0287 Uiso 1.0 4 calc R
H6 H 0.8176 0.3480 0.8262 0.0287 Uiso 1.0 4 calc R
H7 H 0.8678 0.0913 0.8024 0.0249 Uiso 1.0 4 calc R
H8 H 0.5526 0.2495 0.7862 0.0225 Uiso 1.0 4 calc R
H9 H 0.6025 -0.0007 0.7556 0.0199 Uiso 1.0 4 calc R
H10 H 0.3831 0.0484 0.7654 0.0199 Uiso 1.0 4 calc R
H11 H 0.4171 0.0864 0.6833 0.0278 Uiso 1.0 4 calc R
H12 H 0.4719 0.2170 0.7073 0.0277 Uiso 1.0 4 calc R
H13 H 0.7151 0.1879 0.6468 0.0298 Uiso 1.0 4 calc R
H14 H 0.7454 0.0467 0.6619 0.0298 Uiso 1.0 4 calc R
H15 H 0.6060 0.0490 1.0587 0.0300 Uiso 1.0 4 calc R
H16 H 0.1174 -0.0922 0.9948 0.0365 Uiso 1.0 4 calc R
H17 H 0.7341 0.2437 0.9669 0.0292 Uiso 1.0 4 calc R
H18 H 0.8377 0.1681 1.0101 0.0293 Uiso 1.0 4 calc R
H19 H 0.8576 0.1240 0.9540 0.0293 Uiso 1.0 4 calc R
H20 H 0.2729 -0.0234 1.1095 0.0415 Uiso 1.0 4 calc R
H21 H 0.1677 -0.1313 1.0799 0.0415 Uiso 1.0 4 calc R
H22 H 0.3901 -0.1458 1.0971 0.0415 Uiso 1.0 4 calc R
H23 H 0.2186 -0.0890 0.8818 0.0358 Uiso 1.0 4 calc R
H24 H 0.0365 -0.0269 0.9090 0.0358 Uiso 1.0 4 calc R
H25 H 0.1871 0.0553 0.8784 0.0358 Uiso 1.0 4 calc R

loop_
_atom_site_aniso_label
_atom_site_aniso_U_11
_atom_site_aniso_U_22
_atom_site_aniso_U_33
_atom_site_aniso_U_12
_atom_site_aniso_U_13
_atom_site_aniso_U_23
Pt1 0.01561(15) 0.01706(14) 0.01184(14) 0.00057(11) 0.00051(11) -0.00027(11)
Cl1 0.0343(13) 0.0204(10) 0.0206(10) 0.0085(9) 0.0069(9) -0.0000(8)
Cl2 0.0204(10) 0.0163(9) 0.0235(10) 0.0015(7) 0.0011(8) -0.0001(8)
O1 0.027(4) 0.025(4) 0.037(4) -0.002(3) 0.007(3) -0.010(3)
N7 0.024(4) 0.024(4) 0.008(3) -0.000(3) 0.002(3) -0.004(3)
C1 0.017(5) 0.017(4) 0.022(4) -0.007(4) 0.013(4) -0.003(3)
C2 0.029(5) 0.021(4) 0.031(5) 0.001(5) 0.007(5) 0.006(4)
C3 0.021(5) 0.029(5) 0.028(5) -0.008(4) 0.007(4) -0.007(4)
C4 0.030(5) 0.023(5) 0.018(4) -0.009(4) 0.006(4) -0.003(4)
C5 0.012(4) 0.029(5) 0.021(4) -0.002(4) 0.011(4) -0.005(4)
C6 0.020(5) 0.023(4) 0.013(4) -0.001(4) 0.001(4) 0.006(3)
C7 0.012(4) 0.022(4) 0.015(4) -0.005(4) -0.001(3) 0.004(4)
C8 0.018(4) 0.032(6) 0.019(4) -0.003(4) 0.000(3) -0.005(4)
C9 0.021(5) 0.034(6) 0.019(4) -0.008(4) -0.002(4) -0.003(4)
C10 0.025(5) 0.015(4) 0.014(4) -0.000(4) -0.006(4) -0.005(3)
C11 0.032(6) 0.031(5) 0.011(4) -0.008(4) -0.006(4) 0.004(4)
C12 0.026(5) 0.039(6) 0.017(5) 0.003(4) 0.002(4) 0.004(4)
C13 0.030(6) 0.034(6) 0.027(5) 0.004(5) 0.013(4) -0.005(4)
C14 0.026(6) 0.018(5) 0.026(5) 0.003(4) 0.004(4) 0.003(4)
C15 0.023(5) 0.037(5) 0.013(4) 0.000(4) -0.004(4) -0.011(4)
C16 0.050(7) 0.035(6) 0.019(5) -0.004(5) 0.007(5) 0.004(4)
C17 0.029(6) 0.041(6) 0.019(5) -0.012(5) 0.000(4) -0.004(4)

loop_
_atom_type_symbol
_atom_type_description
_atom_type_scat_dispersion_real
_atom_type_scat_dispersion_imag
_atom_type_scat_source
C C 0.003 0.002
;
International Tables for Crystallography
(1992, Vol. C, Tables 4.2.6.8 and 6.1.1.4)
;
H H 0.000 0.000
;
International Tables for Crystallography
(1992, Vol. C, Table 6.1.1.4)
;
Cl Cl 0.148 0.159
;
International Tables for Crystallography
(1992, Vol. C, Tables 4.2.6.8 and 6.1.1.4)
;
N N 0.006 0.003
;
International Tables for Crystallography
(1992, Vol. C, Tables 4.2.6.8 and 6.1.1.4)
;
O O 0.011 0.006
;
International Tables for Crystallography
(1992, Vol. C, Tables 4.2.6.8 and 6.1.1.4)
;
Pt Pt -1.703 8.390
;
International Tables for Crystallography
(1992, Vol. C, Tables 4.2.6.8 and 6.1.1.4)
;

loop_
_geom_angle_atom_site_label_1
_geom_angle_atom_site_label_2
_geom_angle_atom_site_label_3
_geom_angle
_geom_angle_publ_flag
Cl1 Pt1 Cl2 174.87(8) yes
Cl1 Pt1 N7 89.5(2) yes
Cl1 Pt1 C5 97.3(3) yes
Cl1 Pt1 C6 87.6(3) yes
Cl2 Pt1 N7 86.2(2) yes
Cl2 Pt1 C5 87.7(3) yes
Cl2 Pt1 C6 95.7(3) yes
N7 Pt1 C5 158.4(3) yes
N7 Pt1 C6 164.0(3) yes
C5 Pt1 C6 37.5(3) yes
Pt1 N7 C10 118.5(6) yes
Pt1 N7 C14 119.1(6) yes
C10 N7 C14 122.0(7) yes
O1 C1 C2 119.2(8) yes
O1 C1 C9 120.5(8) yes
C2 C1 C9 120.2(8) yes
C1 C2 C3 112.3(8) yes
C2 C3 C4 113.7(8) yes
C3 C4 C5 108.6(7) yes
Pt1 C5 C4 116.5(6) yes
Pt1 C5 C6 71.2(5) yes
C4 C5 C6 122.4(8) yes
Pt1 C6 C5 71.3(5) yes
Pt1 C6 C7 117.2(6) yes
C5 C6 C7 125.5(8) yes
C6 C7 C8 109.2(7) yes
C7 C8 C9 115.1(7) yes
C1 C9 C8 116.7(7) yes
N7 C10 C11 117.6(8) yes
N7 C10 C15 119.2(7) yes
C11 C10 C15 123.1(8) yes
C10 C11 C12 122.4(9) yes
C11 C12 C13 118.2(9) yes
C11 C12 C16 122.9(9) yes
C13 C12 C16 118.9(9) yes
C12 C13 C14 119.7(10) yes
N7 C14 C13 120.0(9) yes
N7 C14 C17 118.5(8) yes
C13 C14 C17 121.5(9) yes
C1 C2 H1 109.378 no
C1 C2 H2 107.804 no
C3 C2 H1 109.935 no
C3 C2 H2 107.836 no
H1 C2 H2 109.493 no
C2 C3 H3 107.160 no
C2 C3 H4 108.105 no
C4 C3 H3 108.911 no
C4 C3 H4 109.428 no
H3 C3 H4 109.492 no
C3 C4 H5 110.677 no
C3 C4 H6 110.364 no
C5 C4 H5 108.963 no
C5 C4 H6 108.777 no
H5 C4 H6 109.458 no
Pt1 C5 H7 113.459 no
C4 C5 H7 113.634 no
C6 C5 H7 113.072 no
Pt1 C6 H8 112.544 no
C5 C6 H8 111.950 no
C7 C6 H8 112.162 no
C6 C7 H9 108.368 no
C6 C7 H10 109.090 no
C8 C7 H9 110.283 no
C8 C7 H10 110.403 no
H9 C7 H10 109.481 no
C7 C8 H11 106.765 no
C7 C8 H12 107.188 no
C9 C8 H11 109.068 no
C9 C8 H12 109.133 no
H11 C8 H12 109.456 no
C1 C9 H13 105.865 no
C1 C9 H14 105.769 no
C8 C9 H13 109.348 no
C8 C9 H14 109.587 no
H13 C9 H14 109.351 no
C10 C11 H15 118.496 no
C12 C11 H15 119.074 no
C12 C13 H16 120.299 no
C14 C13 H16 119.979 no
C10 C15 H17 109.662 no
C10 C15 H18 109.450 no
C10 C15 H19 109.391 no
H17 C15 H18 109.447 no
H17 C15 H19 109.432 no
H18 C15 H19 109.446 no
C12 C16 H20 109.442 no
C12 C16 H21 108.785 no
C12 C16 H22 110.306 no
H20 C16 H21 109.436 no
H20 C16 H22 109.414 no
H21 C16 H22 109.440 no
C14 C17 H23 108.415 no
C14 C17 H24 109.639 no
C14 C17 H25 110.433 no
H23 C17 H24 109.444 no
H23 C17 H25 109.445 no
H24 C17 H25 109.445 no

loop_
_geom_bond_atom_site_label_1
_geom_bond_atom_site_label_2
_geom_bond_distance
_geom_bond_publ_flag
Pt1 Cl1 2.308(2) yes
Pt1 Cl2 2.301(2) yes
Pt1 N7 2.091(7) yes
Pt1 C5 2.157(8) yes
Pt1 C6 2.156(8) yes
O1 C1 1.209(11) yes
N7 C10 1.366(11) yes
N7 C14 1.353(12) yes
C1 C2 1.519(12) yes
C1 C9 1.495(12) yes
C2 C3 1.534(13) yes
C3 C4 1.540(13) yes
C4 C5 1.499(13) yes
C5 C6 1.387(12) yes
C6 C7 1.509(12) yes
C7 C8 1.527(12) yes
C8 C9 1.566(12) yes
C10 C11 1.403(12) yes
C10 C15 1.482(13) yes
C11 C12 1.352(14) yes
C12 C13 1.408(13) yes
C12 C16 1.515(13) yes
C13 C14 1.387(13) yes
C14 C17 1.499(13) yes
C2 H1 0.970 no
C2 H2 0.970 no
C3 H3 0.970 no
C3 H4 0.970 no
C4 H5 0.970 no
C4 H6 0.970 no
C5 H7 0.980 no
C6 H8 0.980 no
C7 H9 0.970 no
C7 H10 0.970 no
C8 H11 0.970 no
C8 H12 0.970 no
C9 H13 0.970 no
C9 H14 0.970 no
C11 H15 0.930 no
C13 H16 0.930 no
C15 H17 0.960 no
C15 H18 0.960 no
C15 H19 0.960 no
C16 H20 0.960 no
C16 H21 0.960 no
C16 H22 0.960 no
C17 H23 0.960 no
C17 H24 0.960 no
C17 H25 0.960 no

loop_
_geom_contact_atom_site_label_1
_geom_contact_atom_site_label_2
_geom_contact_distance
_geom_contact_publ_flag
_geom_contact_site_symmetry_2
Pt1 C15 3.145(8) no .
Pt1 C17 3.138(10) no .
Cl1 C4 3.484(10) no .
Cl2 C7 3.460(9) no .
Cl2 C14 3.462(10) no .
Cl2 C17 3.548(10) no .
O1 C3 2.814(12) no .
O1 C5 3.268(11) no .
O1 C8 3.509(11) no .
N7 C12 2.762(12) no .
C1 C4 3.330(12) no .
C1 C5 2.981(12) no .
C1 C6 3.095(11) no .
C1 C7 3.063(12) no .
C2 C5 2.904(13) no .
C2 C6 3.170(13) no .
C2 C8 3.312(14) no .
C3 C6 3.335(13) no .
C5 C8 3.472(12) no .
C6 C9 3.264(11) no .
C10 C13 2.770(14) no .
C11 C14 2.735(13) no .
O1 C2 3.599(11) no 3_746
O1 C3 3.179(12) no 3_746
O1 C4 3.480(11) no 3_746
O1 C7 3.455(11) no 1_655
O1 C8 3.268(11) no 1_655
O1 C16 3.544(11) no 4_654
C2 O1 3.599(11) no 3_756
C3 O1 3.179(12) no 3_756
C4 O1 3.480(11) no 3_756
C7 O1 3.455(11) no 1_455
C8 O1 3.268(11) no 1_455
C16 O1 3.544(11) no 4_655
Pt1 H5 3.2669 no .
Pt1 H6 3.2070 no .
Pt1 H9 3.3331 no .
Pt1 H10 3.1891 no .
Pt1 H17 3.0559 no .
Pt1 H19 2.8829 no .
Pt1 H23 3.2681 no .
Pt1 H25 2.6940 no .
Cl1 H6 2.8996 no .
Cl1 H8 2.8091 no .
Cl1 H17 2.9315 no .
Cl1 H25 3.3434 no .
Cl2 H7 2.8296 no .
Cl2 H9 3.0040 no .
Cl2 H10 3.5168 no .
Cl2 H19 3.5728 no .
Cl2 H23 3.0616 no .
O1 H1 2.7879 no .
O1 H2 3.0824 no .
O1 H3 2.3737 no .
O1 H7 2.6582 no .
O1 H9 3.2671 no .
O1 H13 2.9283 no .
O1 H14 2.3764 no .
N7 H15 3.2035 no .
N7 H16 3.2093 no .
N7 H17 2.6970 no .
N7 H18 3.2387 no .
N7 H19 2.6909 no .
N7 H23 2.8583 no .
N7 H24 3.1971 no .
N7 H25 2.5592 no .
C1 H3 2.5392 no .
C1 H4 3.3093 no .
C1 H7 2.7111 no .
C1 H8 3.3039 no .
C1 H9 2.9903 no .
C1 H11 3.3924 no .
C1 H12 2.9270 no .
C2 H5 3.3996 no .
C2 H6 2.8378 no .
C2 H7 3.0340 no .
C2 H8 3.0158 no .
C2 H12 3.1817 no .
C2 H13 2.7546 no .
C2 H14 3.3742 no .
C3 H7 2.6251 no .
C3 H8 3.3245 no .
C4 H1 3.3574 no .
C4 H2 2.5818 no .
C4 H8 2.5809 no .
C5 H2 2.8301 no .
C5 H3 2.7060 no .
C5 H4 3.3025 no .
C5 H9 2.6455 no .
C5 H10 3.2442 no .
C5 H12 3.5771 no .
C6 H2 2.7436 no .
C6 H5 3.2475 no .
C6 H6 2.6129 no .
C6 H11 3.2625 no .
C6 H12 2.4919 no .
C7 H2 3.3834 no .
C7 H7 2.6685 no .
C7 H13 3.4082 no .
C7 H14 2.9276 no .
C8 H2 2.9157 no .
C8 H7 3.5640 no .
C8 H8 2.5528 no .
C9 H1 3.0294 no .
C9 H2 2.6559 no .
C9 H7 3.5507 no .
C9 H8 3.4119 no .
C9 H9 2.6806 no .
C9 H10 3.4117 no .
C11 H16 3.2101 no .
C11 H17 3.1284 no .
C11 H18 2.5830 no .
C11 H19 3.1528 no .
C11 H20 2.7724 no .
C11 H21 3.2746 no .
C11 H22 2.7846 no .
C13 H15 3.2114 no .
C13 H20 3.1265 no .
C13 H21 2.5255 no .
C13 H22 3.1348 no .
C13 H23 2.9649 no .
C13 H24 2.5992 no .
C13 H25 3.2415 no .
C15 H15 2.6908 no .
C16 H15 2.6665 no .
C16 H16 2.6616 no .
C17 H16 2.6768 no .
H1 H3 2.4950 no .
H1 H4 2.2205 no .
H1 H6 3.5503 no .
H1 H13 2.8809 no .
H2 H3 2.7799 no .
H2 H4 2.4898 no .
H2 H5 3.5195 no .
H2 H6 2.5387 no .
H2 H7 3.2210 no .
H2 H8 2.3331 no .
H2 H12 2.5392 no .
H2 H13 2.7486 no .
H2 H14 3.5590 no .
H3 H5 2.3361 no .
H3 H6 2.8516 no .
H3 H7 2.5131 no .
H4 H5 2.4305 no .
H4 H6 2.3472 no .
H4 H7 3.5512 no .
H5 H7 2.4488 no .
H5 H8 3.4108 no .
H5 H17 3.5169 no .
H5 H19 3.2531 no .
H6 H7 2.8504 no .
H6 H8 2.3252 no .
H7 H8 2.7458 no .
H7 H9 2.3829 no .
H7 H10 3.4258 no .
H8 H9 2.8280 no .
H8 H10 2.5035 no .
H8 H11 3.3658 no .
H8 H12 2.1880 no .
H9 H11 2.4687 no .
H9 H12 2.8083 no .
H9 H14 2.7115 no .
H10 H11 2.2254 no .
H10 H12 2.4523 no .
H10 H23 3.5933 no .
H10 H25 3.2721 no .
H11 H13 2.4738 no .
H11 H14 2.3128 no .
H12 H13 2.3089 no .
H12 H14 2.8569 no .
H15 H17 3.3232 no .
H15 H18 2.3897 no .
H15 H19 3.3474 no .
H15 H20 2.7214 no .
H15 H21 3.5647 no .
H15 H22 2.7415 no .
H16 H20 3.2978 no .
H16 H21 2.3189 no .
H16 H22 3.3206 no .
H16 H23 3.0725 no .
H16 H24 2.4412 no .
H16 H25 3.5007 no .
Pt1 H24 3.5889 no 1_655
Cl1 H5 3.3139 no 1_455
Cl1 H11 3.5425 no 3_656
Cl1 H14 3.1103 no 3_656
Cl1 H15 3.1430 no 2_457
Cl1 H18 2.8774 no 2_457
Cl1 H20 3.0731 no 2_557
Cl2 H1 2.8933 no 3_746
Cl2 H12 2.9384 no 3_646
Cl2 H13 3.5291 no 3_646
Cl2 H21 3.3853 no 2_547
Cl2 H22 3.3992 no 2_547
Cl2 H24 2.8430 no 1_655
O1 H1 3.5291 no 3_746
O1 H2 3.4038 no 3_746
O1 H4 2.4550 no 3_746
O1 H6 2.9587 no 3_746
O1 H10 2.7868 no 1_655
O1 H11 2.6787 no 1_655
O1 H12 3.2443 no 1_655
O1 H20 3.0769 no 4_654
O1 H22 3.1256 no 4_654
N7 H17 3.5384 no 2_457
N7 H18 3.2657 no 2_457
C1 H4 3.0898 no 3_746
C1 H22 3.1879 no 4_654
C1 H23 3.5965 no 3_656
C2 H7 3.5426 no 3_756
C2 H10 3.4163 no 3_656
C2 H23 3.2290 no 3_656
C3 H8 3.4942 no 1_655
C3 H9 3.3157 no 3_756
C3 H10 3.5587 no 1_655
C3 H12 3.5179 no 1_655
C3 H14 3.4560 no 3_756
C4 H20 3.3296 no 2_557
C4 H25 3.3953 no 1_655
C5 H25 3.3797 no 1_655
C6 H3 3.2065 no 1_455
C7 H2 3.3517 no 3_646
C7 H3 3.1094 no 1_455
C7 H4 3.3821 no 3_746
C8 H3 3.3165 no 1_455
C8 H20 3.3512 no 4_554
C8 H21 3.4872 no 4_554
C9 H4 3.1940 no 3_746
C9 H22 3.3314 no 4_654
C9 H23 3.3995 no 3_656
C10 H17 3.2784 no 2_457
C10 H18 3.1490 no 2_457
C11 H17 3.0812 no 2_457
C11 H18 3.5950 no 2_457
C12 H17 3.2050 no 2_457
C13 H17 3.4594 no 2_457
C13 H18 3.5881 no 1_455
C13 H19 3.3169 no 1_455
C14 H19 3.2611 no 1_455
C15 H17 3.5787 no 2_557
C15 H18 3.4423 no 2_457
C15 H24 3.2661 no 1_655
C16 H6 3.4969 no 2_457
C16 H11 2.9562 no 4_555
C17 H1 3.2146 no 3_646
C17 H5 3.5425 no 1_455
C17 H7 3.4942 no 1_455
C17 H13 3.4878 no 3_646
C17 H19 2.9746 no 1_455
H1 Cl2 2.8933 no 3_756
H1 O1 3.5291 no 3_756
H1 C17 3.2146 no 3_656
H1 H7 2.7970 no 3_756
H1 H9 3.3947 no 3_756
H1 H10 3.4437 no 3_656
H1 H12 3.5163 no 1_655
H1 H22 3.5602 no 4_654
H1 H23 2.6689 no 3_656
H1 H24 3.1928 no 3_656
H1 H25 3.2790 no 3_656
H2 O1 3.4038 no 3_756
H2 C7 3.3517 no 3_656
H2 H9 3.2336 no 3_656
H2 H10 2.6335 no 3_656
H2 H23 3.1170 no 3_656
H3 C6 3.2065 no 1_655
H3 C7 3.1094 no 1_655
H3 C8 3.3165 no 1_655
H3 H8 2.7915 no 1_655
H3 H9 3.4108 no 3_756
H3 H10 2.5917 no 1_655
H3 H11 3.4156 no 1_655
H3 H12 2.8340 no 1_655
H3 H25 3.4080 no 1_655
H4 O1 2.4550 no 3_756
H4 C1 3.0898 no 3_756
H4 C7 3.3821 no 3_756
H4 C9 3.1940 no 3_756
H4 H7 3.1028 no 3_756
H4 H8 3.3258 no 1_655
H4 H9 2.5004 no 3_756
H4 H12 3.5469 no 1_655
H4 H14 2.6113 no 3_756
H5 Cl1 3.3139 no 1_655
H5 C17 3.5425 no 1_655
H5 H14 3.4941 no 3_756
H5 H15 3.1801 no 2_557
H5 H20 3.2686 no 2_557
H5 H24 3.5374 no 1_655
H5 H25 2.7415 no 1_655
H6 O1 2.9587 no 3_756
H6 C16 3.4969 no 2_557
H6 H10 3.5142 no 3_656
H6 H11 3.0182 no 3_656
H6 H20 2.5581 no 2_557
H7 C2 3.5426 no 3_746
H7 C17 3.4942 no 1_655
H7 H1 2.7970 no 3_746
H7 H4 3.1028 no 3_746
H7 H24 3.2995 no 1_655
H7 H25 2.9655 no 1_655
H8 C3 3.4942 no 1_455
H8 H3 2.7915 no 1_455
H8 H4 3.3258 no 1_455
H8 H9 3.0855 no 3_656
H8 H10 3.5181 no 3_656
H9 C3 3.3157 no 3_746
H9 H1 3.3947 no 3_746
H9 H2 3.2336 no 3_646
H9 H3 3.4108 no 3_746
H9 H4 2.5004 no 3_746
H9 H8 3.0855 no 3_646
H9 H12 3.2280 no 3_646
H10 O1 2.7868 no 1_455
H10 C2 3.4163 no 3_646
H10 C3 3.5587 no 1_455
H10 H1 3.4437 no 3_646
H10 H2 2.6335 no 3_646
H10 H3 2.5917 no 1_455
H10 H6 3.5142 no 3_646
H10 H8 3.5181 no 3_646
H11 Cl1 3.5425 no 3_646
H11 O1 2.6787 no 1_455
H11 C16 2.9562 no 4_554
H11 H3 3.4156 no 1_455
H11 H6 3.0182 no 3_646
H11 H20 2.4305 no 4_554
H11 H21 2.8398 no 4_554
H11 H22 3.1418 no 4_554
H12 Cl2 2.9384 no 3_656
H12 O1 3.2443 no 1_455
H12 C3 3.5179 no 1_455
H12 H1 3.5163 no 1_455
H12 H3 2.8340 no 1_455
H12 H4 3.5469 no 1_455
H12 H9 3.2280 no 3_656
H13 Cl2 3.5291 no 3_656
H13 C17 3.4878 no 3_656
H13 H21 3.1767 no 4_554
H13 H22 2.9900 no 4_654
H13 H23 2.5539 no 3_656
H14 Cl1 3.1103 no 3_646
H14 C3 3.4560 no 3_746
H14 H4 2.6113 no 3_746
H14 H5 3.4941 no 3_746
H14 H15 3.0865 no 4_654
H14 H20 3.5236 no 4_654
H14 H22 3.1703 no 4_654
H15 Cl1 3.1430 no 2_557
H15 H5 3.1801 no 2_457
H15 H14 3.0865 no 4_655
H15 H17 3.4124 no 2_457
H16 H18 3.3926 no 1_455
H16 H19 3.1000 no 1_455
H17 N7 3.5384 no 2_557
H17 C10 3.2784 no 2_557
H17 C11 3.0812 no 2_557
H17 C12 3.2050 no 2_557
H17 C13 3.4594 no 2_557
H17 C15 3.5787 no 2_457
H17 H15 3.4124 no 2_557
H17 H18 2.8869 no 2_457
H17 H19 3.5767 no 2_457
H18 Cl1 2.8774 no 2_557
H18 N7 3.2657 no 2_557
H18 C10 3.1490 no 2_557
H18 C11 3.5950 no 2_557
H18 C13 3.5881 no 1_655
H18 C15 3.4423 no 2_557
H18 H16 3.3926 no 1_655
H18 H17 2.8869 no 2_557
H19 C13 3.3169 no 1_655
H19 C14 3.2611 no 1_655
H19 C17 2.9746 no 1_655
H19 H16 3.1000 no 1_655
H19 H17 3.5767 no 2_557
H19 H24 2.3428 no 1_655
H19 H25 3.0717 no 1_655
H20 Cl1 3.0731 no 2_457
H20 O1 3.0769 no 4_655
H20 C4 3.3296 no 2_457
H20 C8 3.3512 no 4_555
H20 H5 3.2686 no 2_457
H20 H6 2.5581 no 2_457
H20 H11 2.4305 no 4_555
H20 H14 3.5236 no 4_655
H21 Cl2 3.3853 no 2_447
H21 C8 3.4872 no 4_555
H21 H11 2.8398 no 4_555
H21 H13 3.1767 no 4_555
H22 Cl2 3.3992 no 2_447
H22 O1 3.1256 no 4_655
H22 C1 3.1879 no 4_655
H22 C9 3.3314 no 4_655
H22 H1 3.5602 no 4_655
H22 H11 3.1418 no 4_555
H22 H13 2.9900 no 4_655
H22 H14 3.1703 no 4_655
H23 C1 3.5965 no 3_646
H23 C2 3.2290 no 3_646
H23 C9 3.3995 no 3_646
H23 H1 2.6689 no 3_646
H23 H2 3.1170 no 3_646
H23 H13 2.5539 no 3_646
H24 Pt1 3.5889 no 1_455
H24 Cl2 2.8430 no 1_455
H24 C15 3.2661 no 1_455
H24 H1 3.1928 no 3_646
H24 H5 3.5374 no 1_455
H24 H7 3.2995 no 1_455
H24 H19 2.3428 no 1_455
H25 C4 3.3953 no 1_455
H25 C5 3.3797 no 1_455
H25 H1 3.2790 no 3_646
H25 H3 3.4080 no 1_455
H25 H5 2.7415 no 1_455
H25 H7 2.9655 no 1_455
H25 H19 3.0717 no 1_455

loop_
_geom_torsion_atom_site_label_1
_geom_torsion_atom_site_label_2
_geom_torsion_atom_site_label_3
_geom_torsion_atom_site_label_4
_geom_torsion
_geom_torsion_publ_flag
Cl1 Pt1 N7 C10 -84.6(5) no
Cl1 Pt1 N7 C14 102.4(5) no
Cl1 Pt1 C5 C4 41.2(5) no
Cl1 Pt1 C5 C6 -76.4(4) no
Cl1 Pt1 C6 C5 105.3(3) no
Cl1 Pt1 C6 C7 -133.7(5) no
Cl2 Pt1 N7 C10 98.3(5) no
Cl2 Pt1 N7 C14 -74.7(5) no
Cl2 Pt1 C5 C4 -140.0(5) no
Cl2 Pt1 C5 C6 102.5(4) no
Cl2 Pt1 C6 C5 -78.7(3) no
Cl2 Pt1 C6 C7 42.4(5) no
N7 Pt1 C5 C4 -66.3(11) no
N7 Pt1 C5 C6 176.2(6) no
C5 Pt1 N7 C10 24.3(12) no
C5 Pt1 N7 C14 -148.7(7) no
C5 Pt1 C6 C7 121.0(8) no
C6 Pt1 C5 C4 117.5(8) no
Pt1 N7 C10 C11 -172.5(5) no
Pt1 N7 C10 C15 9.8(9) no
Pt1 N7 C14 C13 173.2(5) no
Pt1 N7 C14 C17 -9.8(10) no
C10 N7 C14 C13 0.4(12) no
C10 N7 C14 C17 177.5(7) no
C14 N7 C10 C11 0.3(11) no
C14 N7 C10 C15 -177.4(7) no
O1 C1 C2 C3 -35.0(11) no
O1 C1 C9 C8 117.8(9) no
C2 C1 C9 C8 -66.1(10) no
C9 C1 C2 C3 148.9(7) no
C1 C2 C3 C4 -85.3(9) no
C2 C3 C4 C5 51.3(10) no
C3 C4 C5 Pt1 -176.3(6) no
C3 C4 C5 C6 -92.6(9) no
Pt1 C5 C6 C7 -110.6(7) no
C4 C5 C6 Pt1 -110.0(8) no
C4 C5 C6 C7 139.4(8) no
Pt1 C6 C7 C8 170.8(5) no
C5 C6 C7 C8 -103.6(9) no
C6 C7 C8 C9 81.3(9) no
C7 C8 C9 C1 -44.4(11) no
N7 C10 C11 C12 0.3(13) no
C15 C10 C11 C12 177.9(8) no
C10 C11 C12 C13 -1.6(14) no
C10 C11 C12 C16 178.4(8) no
C11 C12 C13 C14 2.3(14) no
C16 C12 C13 C14 -177.7(8) no
C12 C13 C14 N7 -1.7(14) no
C12 C13 C14 C17 -178.7(8) no
